data_1575685
loop_
_publ_author_name
'Ren, Yu-Wei'
'Luo, Jia-Hua'
'Chen, Zhi-Hua'
'Liu, Shu-Zhen'
'Guo, Xin-Ping'
'Chen, Guo-Yang'
'Feng, Mei-Ling'
'Huang, Xiao-Ying'

_publ_section_title
;
 The efficient removal of Sr<sup>2+</sup> using two thiostannates
 <i>via</i> ion exchange.
;
_journal_issue 40
_journal_name_full 'Dalton transactions (Cambridge, England : 2003)'
_journal_page_first 15055
_journal_page_last 15061
_journal_paper_doi 10.1039/d5dt01904d
_journal_volume 54
_journal_year 2025
_chemical_formula_moiety 'H2 K2 O S5 Sn2'
_chemical_formula_sum 'H2 K2 O S5 Sn2'
_chemical_formula_weight 493.90
_space_group_crystal_system orthorhombic
_space_group_IT_number 60
_space_group_name_Hall '-P 2n 2ab'
_space_group_name_H-M_alt 'P b c n'
_atom_sites_solution_hydrogens difmap
_audit_creation_method SHELXL-2018/3
_audit_update_record
;
2025-07-17 deposited with the CCDC.	2025-09-09 downloaded from the CCDC.
;
_cell_angle_alpha 90
_cell_angle_beta 90
_cell_angle_gamma 90
_cell_formula_units_Z 8
_cell_length_a 6.79360(10)
_cell_length_b 16.7585(3)
_cell_length_c 19.3514(3)
_cell_measurement_reflns_used 30520
_cell_measurement_temperature 100(2)
_cell_measurement_theta_max 30.4181
_cell_measurement_theta_min 2.1048
_cell_volume 2203.17(6)
_computing_cell_refinement 'CrysAlisPro 1.171.43.101a (Rigaku OD, 2023)'
_computing_data_collection 'CrysAlisPro system (CCD 43.101a 64-bit (release 13-12-2023))'
_computing_data_reduction 'CrysAlisPro 1.171.43.101a (Rigaku OD, 2023)'
_computing_molecular_graphics 'DIAMOND. Version 4.0. Crystal Impact'
_computing_publication_material 'Microsoft Word 2016'
_computing_structure_refinement 'SHELXL-2018/3 (Sheldrick, 2018)'
_computing_structure_solution 'SHELXL 2018/3 (Sheldrick, 2018)'
_diffrn_ambient_temperature 100(2)
_diffrn_detector_area_resol_mean 10.0000
_diffrn_measured_fraction_theta_full 1.000
_diffrn_measured_fraction_theta_max 0.919
_diffrn_measurement_device_type 'XtaLAB Synergy R, HyPix'
_diffrn_measurement_method '\w scans'
_diffrn_radiation_type MoK\a
_diffrn_radiation_wavelength 0.71073
_diffrn_reflns_av_R_equivalents 0.0356
_diffrn_reflns_av_unetI/netI 0.0164
_diffrn_reflns_Laue_measured_fraction_full 1.000
_diffrn_reflns_Laue_measured_fraction_max 0.919
_diffrn_reflns_limit_h_max 9
_diffrn_reflns_limit_h_min -9
_diffrn_reflns_limit_k_max 21
_diffrn_reflns_limit_k_min -23
_diffrn_reflns_limit_l_max 24
_diffrn_reflns_limit_l_min -26
_diffrn_reflns_number 46006
_diffrn_reflns_point_group_measured_fraction_full 1.000
_diffrn_reflns_point_group_measured_fraction_max 0.919
_diffrn_reflns_theta_full 25.242
_diffrn_reflns_theta_max 30.418
_diffrn_reflns_theta_min 2.105
_diffrn_source 'micro-focus sealed X-ray tube'
_exptl_absorpt_coefficient_mu 6.178
_exptl_absorpt_correction_T_max 1.00000
_exptl_absorpt_correction_T_min 0.72562
_exptl_absorpt_correction_type multi-scan
_exptl_absorpt_process_details
;
CrysAlisPro 1.171.43.101a (Rigaku Oxford Diffraction, 2023)
Empirical absorption correction using spherical harmonics,
implemented in SCALE3 ABSPACK scaling algorithm.
;
_exptl_crystal_colour yellow
_exptl_crystal_density_diffrn 2.978
_exptl_crystal_description needle-like
_exptl_crystal_F_000 1824
_exptl_crystal_size_max 0.160
_exptl_crystal_size_mid 0.060
_exptl_crystal_size_min 0.040
_refine_diff_density_max 1.127
_refine_diff_density_min -0.987
_refine_diff_density_rms 0.149
_refine_ls_extinction_method none
_refine_ls_goodness_of_fit_ref 1.063
_refine_ls_hydrogen_treatment refxyz
_refine_ls_matrix_type full
_refine_ls_number_parameters 98
_refine_ls_number_reflns 3071
_refine_ls_number_restraints 3
_refine_ls_restrained_S_all 1.063
_refine_ls_R_factor_all 0.0241
_refine_ls_R_factor_gt 0.0194
_refine_ls_shift/su_max 0.001
_refine_ls_shift/su_mean 0.000
_refine_ls_structure_factor_coef Fsqd
_refine_ls_weighting_details 'w=1/[\s^2^(Fo^2^)+(0.0249P)^2^+3.8634P] where P=(Fo^2^+2Fc^2^)/3'
_refine_ls_weighting_scheme calc
_refine_ls_wR_factor_gt 0.0469
_refine_ls_wR_factor_ref 0.0487
_reflns_Friedel_coverage 0.000
_reflns_number_gt 2722
_reflns_number_total 3071
_reflns_threshold_expression 'I > 2\s(I)'
_cod_data_source_file d5dt01904d2.cif
_cod_data_source_block x
_cod_depositor_comments 'Adding full bibliography for 1575685--1575686.cif.'
_cod_database_code 1575685
_shelx_shelxl_version_number 2018/3
_shelx_space_group_comment
;
The symmetry employed for this shelxl refinement is uniquely defined
by the following loop, which should always be used as a source of
symmetry information in preference to the above space-group names.
They are only intended as comments.
;
_shelx_estimated_absorpt_t_min 0.438
_shelx_estimated_absorpt_t_max 0.790

loop_
_space_group_symop_operation_xyz
'x, y, z'
'-x+1/2, -y+1/2, z+1/2'
'-x, y, -z+1/2'
'x+1/2, -y+1/2, -z'
'-x, -y, -z'
'x-1/2, y-1/2, -z-1/2'
'x, -y, z-1/2'
'-x-1/2, y-1/2, z'

loop_
_atom_site_label
_atom_site_type_symbol
_atom_site_fract_x
_atom_site_fract_y
_atom_site_fract_z
_atom_site_U_iso_or_equiv
_atom_site_adp_type
_atom_site_occupancy
_atom_site_site_symmetry_order
_atom_site_calc_flag
_atom_site_refinement_flags_posn
_atom_site_refinement_flags_adp
_atom_site_refinement_flags_occupancy
_atom_site_disorder_assembly
_atom_site_disorder_group
Sn1 Sn 0.36043(2) 0.35350(2) 0.32194(2) 0.01117(5) Uani 1 1 d . . . . .
Sn2 Sn 0.24768(2) 0.49824(2) 0.46992(2) 0.00710(5) Uani 1 1 d . . . . .
S1 S 0.25772(10) 0.24041(4) 0.37913(3) 0.01580(14) Uani 1 1 d . . . . .
S2 S 0.28389(10) 0.35327(4) 0.19767(3) 0.01294(12) Uani 1 1 d . . . . .
S3 S 0.24403(9) 0.48711(4) 0.34396(3) 0.01187(12) Uani 1 1 d . . . . .
S4 S 0.54304(9) 0.40117(3) 0.48109(3) 0.00984(11) Uani 1 1 d . . . . .
S5 S 0.04948(9) 0.40637(4) 0.53481(3) 0.00908(11) Uani 1 1 d . . . . .
K1 K 0.83029(9) 0.25634(3) 0.44686(3) 0.01530(11) Uani 1 1 d . . . . .
K2 K 0.25475(10) 0.45489(4) 0.67966(3) 0.02089(13) Uani 1 1 d D . . . .
O1 O 0.000000 0.35976(16) 0.750000 0.0223(6) Uani 1 2 d DS T P . .
H1 H -0.057(5) 0.3303(18) 0.7231(16) 0.033 Uiso 1 1 d D U . . .
O2 O 0.500000 0.34788(18) 0.750000 0.0266(7) Uani 1 2 d DS T P . .
H2 H 0.439(3) 0.319(2) 0.7775(11) 0.040 Uiso 1 1 d D U . . .

loop_
_atom_site_aniso_label
_atom_site_aniso_U_11
_atom_site_aniso_U_22
_atom_site_aniso_U_33
_atom_site_aniso_U_23
_atom_site_aniso_U_13
_atom_site_aniso_U_12
Sn1 0.01386(9) 0.00964(9) 0.00999(8) 0.00047(5) 0.00183(6) 0.00183(6)
Sn2 0.00590(9) 0.00847(9) 0.00693(8) -0.00013(5) 0.00025(5) -0.00018(6)
S1 0.0207(3) 0.0126(3) 0.0141(3) 0.0029(2) 0.0047(2) 0.0006(2)
S2 0.0134(3) 0.0154(3) 0.0101(3) -0.0007(2) 0.0003(2) -0.0023(2)
S3 0.0166(3) 0.0118(3) 0.0071(3) 0.0002(2) -0.0004(2) 0.0046(2)
S4 0.0080(3) 0.0080(3) 0.0135(3) -0.0017(2) -0.0016(2) 0.0011(2)
S5 0.0072(3) 0.0085(3) 0.0115(2) 0.00115(19) 0.00102(19) 0.0004(2)
K1 0.0155(3) 0.0129(3) 0.0175(3) 0.00141(19) 0.0021(2) 0.0019(2)
K2 0.0285(3) 0.0188(3) 0.0153(3) -0.0025(2) -0.0041(2) -0.0036(2)
O1 0.0228(15) 0.0111(13) 0.0330(16) 0.000 -0.0082(12) 0.000
O2 0.0250(16) 0.0223(16) 0.0325(17) 0.000 0.0068(13) 0.000

loop_
_atom_type_symbol
_atom_type_description
_atom_type_scat_dispersion_real
_atom_type_scat_dispersion_imag
_atom_type_scat_source
S S 0.1246 0.1234 'International Tables Vol C Tables 4.2.6.8 and 6.1.1.4'
K K 0.2009 0.2494 'International Tables Vol C Tables 4.2.6.8 and 6.1.1.4'
Sn Sn -0.6537 1.4246 'International Tables Vol C Tables 4.2.6.8 and 6.1.1.4'
O O 0.0106 0.0060 'International Tables Vol C Tables 4.2.6.8 and 6.1.1.4'
H H 0.0000 0.0000 'International Tables Vol C Tables 4.2.6.8 and 6.1.1.4'

loop_
_geom_angle_atom_site_label_1
_geom_angle_atom_site_label_2
_geom_angle_atom_site_label_3
_geom_angle
_geom_angle_site_symmetry_1
_geom_angle_site_symmetry_3
_geom_angle_publ_flag
S1 Sn1 S3 125.42(2) . . ?
S1 Sn1 S2 111.87(2) . 3_655 ?
S3 Sn1 S2 110.65(2) . 3_655 ?
S1 Sn1 S2 113.85(2) . . ?
S3 Sn1 S2 96.02(2) . . ?
S2 Sn1 S2 93.28(2) 3_655 . ?
S1 Sn1 K2 146.41(2) . 5_666 ?
S3 Sn1 K2 59.240(18) . 5_666 ?
S2 Sn1 K2 51.416(18) 3_655 5_666 ?
S2 Sn1 K2 97.315(18) . 5_666 ?
S5 Sn2 S4 125.18(2) . 5_666 ?
S5 Sn2 S3 117.84(2) . . ?
S4 Sn2 S3 116.96(2) 5_666 . ?
S5 Sn2 S5 88.68(2) . 5_566 ?
S4 Sn2 S5 92.43(2) 5_666 5_566 ?
S3 Sn2 S5 90.231(19) . 5_566 ?
S5 Sn2 S4 89.32(2) . . ?
S4 Sn2 S4 87.09(2) 5_666 . ?
S3 Sn2 S4 92.47(2) . . ?
S5 Sn2 S4 177.170(19) 5_566 . ?
S5 Sn2 K2 51.578(16) . . ?
S4 Sn2 K2 74.222(17) 5_666 . ?
S3 Sn2 K2 165.475(18) . . ?
S5 Sn2 K2 98.821(16) 5_566 . ?
S4 Sn2 K2 78.364(16) . . ?
Sn1 S1 K1 113.80(3) . 1_455 ?
Sn1 S1 K1 114.73(3) . 4_456 ?
K1 S1 K1 74.015(16) 1_455 4_456 ?
Sn1 S2 Sn1 86.72(2) 3_655 . ?
Sn1 S2 K2 92.41(2) 3_655 7_565 ?
Sn1 S2 K2 96.69(2) . 7_565 ?
Sn1 S2 K1 95.78(2) 3_655 3_655 ?
Sn1 S2 K1 150.68(3) . 3_655 ?
K2 S2 K1 112.33(2) 7_565 3_655 ?
Sn1 S3 Sn2 104.10(2) . . ?
Sn1 S3 K2 95.46(2) . 7_565 ?
Sn2 S3 K2 158.54(3) . 7_565 ?
Sn1 S3 K2 122.92(2) . 5_566 ?
Sn2 S3 K2 96.72(2) . 5_566 ?
K2 S3 K2 79.51(2) 7_565 5_566 ?
Sn1 S3 K2 85.27(2) . 5_666 ?
Sn2 S3 K2 95.58(2) . 5_666 ?
K2 S3 K2 77.12(2) 7_565 5_666 ?
K2 S3 K2 144.90(3) 5_566 5_666 ?
Sn2 S4 Sn2 92.90(2) 5_666 . ?
Sn2 S4 K1 104.74(2) 5_666 . ?
Sn2 S4 K1 159.30(2) . . ?
Sn2 S4 K1 130.62(2) 5_666 4_456 ?
Sn2 S4 K1 101.37(2) . 4_456 ?
K1 S4 K1 75.397(15) . 4_456 ?
Sn2 S5 Sn2 91.32(2) . 5_566 ?
Sn2 S5 K2 92.88(2) . . ?
Sn2 S5 K2 102.27(2) 5_566 . ?
Sn2 S5 K1 104.97(2) . 4_456 ?
Sn2 S5 K1 162.91(2) 5_566 4_456 ?
K2 S5 K1 82.37(2) . 4_456 ?
Sn2 S5 K1 117.43(2) . 1_455 ?
Sn2 S5 K1 95.65(2) 5_566 1_455 ?
K2 S5 K1 144.37(2) . 1_455 ?
K1 S5 K1 72.455(14) 4_456 1_455 ?
S4 K1 S1 134.88(2) . 1_655 ?
S4 K1 S4 141.84(2) . 4_556 ?
S1 K1 S4 73.149(19) 1_655 4_556 ?
S4 K1 S2 70.104(19) . 3_655 ?
S1 K1 S2 84.71(2) 1_655 3_655 ?
S4 K1 S2 147.55(2) 4_556 3_655 ?
S4 K1 S5 104.46(2) . 4_556 ?
S1 K1 S5 119.55(2) 1_655 4_556 ?
S4 K1 S5 63.604(17) 4_556 4_556 ?
S2 K1 S5 110.74(2) 3_655 4_556 ?
S4 K1 S5 66.321(18) . 1_655 ?
S1 K1 S5 82.44(2) 1_655 1_655 ?
S4 K1 S5 100.85(2) 4_556 1_655 ?
S2 K1 S5 99.36(2) 3_655 1_655 ?
S5 K1 S5 143.459(19) 4_556 1_655 ?
S4 K1 S1 72.132(19) . 4_556 ?
S1 K1 S1 122.58(3) 1_655 4_556 ?
S4 K1 S1 70.121(18) 4_556 4_556 ?
S2 K1 S1 142.21(2) 3_655 4_556 ?
S5 K1 S1 79.956(19) 4_556 4_556 ?
S5 K1 S1 63.511(18) 1_655 4_556 ?
S4 K1 K1 53.812(16) . 4_456 ?
S1 K1 K1 169.55(3) 1_655 4_456 ?
S4 K1 K1 96.45(2) 4_556 4_456 ?
S2 K1 K1 105.175(19) 3_655 4_456 ?
S5 K1 K1 54.179(16) 4_556 4_456 ?
S5 K1 K1 98.95(2) 1_655 4_456 ?
S1 K1 K1 50.613(19) 4_556 4_456 ?
S4 K1 K1 117.17(3) . 4_556 ?
S1 K1 K1 55.371(14) 1_655 4_556 ?
S4 K1 K1 50.790(17) 4_556 4_556 ?
S2 K1 K1 131.31(2) 3_655 4_556 ?
S5 K1 K1 112.87(2) 4_556 4_556 ?
S5 K1 K1 53.366(17) 1_655 4_556 ?
S1 K1 K1 67.23(2) 4_556 4_556 ?
K1 K1 K1 117.34(3) 4_456 4_556 ?
S4 K1 K2 131.87(2) . 4_556 ?
S1 K1 K2 78.919(18) 1_655 4_556 ?
S4 K1 K2 68.845(16) 4_556 4_556 ?
S2 K1 K2 84.049(18) 3_655 4_556 ?
S5 K1 K2 47.702(14) 4_556 4_556 ?
S5 K1 K2 160.67(2) 1_655 4_556 ?
S1 K1 K2 123.69(2) 4_556 4_556 ?
K1 K1 K2 98.476(19) 4_456 4_556 ?
K1 K1 K2 110.47(2) 4_556 4_556 ?
O1 K2 O2 76.11(4) . . ?
O1 K2 S5 90.69(2) . . ?
O2 K2 S5 121.11(5) . . ?
O1 K2 S2 124.54(5) . 7_566 ?
O2 K2 S2 123.14(5) . 7_566 ?
S5 K2 S2 111.65(2) . 7_566 ?
O1 K2 S3 71.26(3) . 7_566 ?
O2 K2 S3 74.66(3) . 7_566 ?
S5 K2 S3 153.19(3) . 7_566 ?
S2 K2 S3 66.949(19) 7_566 7_566 ?
O1 K2 S3 67.53(4) . 5_566 ?
O2 K2 S3 143.57(4) . 5_566 ?
S5 K2 S3 63.021(18) . 5_566 ?
S2 K2 S3 78.51(2) 7_566 5_566 ?
S3 K2 S3 91.27(2) 7_566 5_566 ?
O1 K2 S3 146.19(3) . 5_666 ?
O2 K2 S3 70.68(4) . 5_666 ?
S5 K2 S3 111.63(2) . 5_666 ?
S2 K2 S3 71.66(2) 7_566 5_666 ?
S3 K2 S3 93.65(2) 7_566 5_666 ?
S3 K2 S3 144.90(3) 5_566 5_666 ?
O1 K2 Sn2 126.07(2) . . ?
O2 K2 Sn2 126.73(3) . . ?
S5 K2 Sn2 35.541(12) . . ?
S2 K2 Sn2 86.088(17) 7_566 . ?
S3 K2 Sn2 152.79(2) 7_566 . ?
S3 K2 Sn2 79.289(15) 5_566 . ?
S3 K2 Sn2 80.627(15) 5_666 . ?
O1 K2 Sn1 149.37(4) . 5_666 ?
O2 K2 Sn1 97.16(5) . 5_666 ?
S5 K2 Sn1 117.43(2) . 5_666 ?
S2 K2 Sn1 36.170(13) 7_566 5_666 ?
S3 K2 Sn1 78.130(16) 7_566 5_666 ?
S3 K2 Sn1 112.88(2) 5_566 5_666 ?
S3 K2 Sn1 35.494(12) 5_666 5_666 ?
Sn2 K2 Sn1 82.148(12) . 5_666 ?
O1 K2 K2 100.15(2) . 3_656 ?
O2 K2 K2 39.81(5) . 3_656 ?
S5 K2 K2 151.90(3) . 3_656 ?
S2 K2 K2 83.376(15) 7_566 3_656 ?
S3 K2 K2 53.990(16) 7_566 3_656 ?
S3 K2 K2 145.04(2) 5_566 3_656 ?
S3 K2 K2 48.888(16) 5_666 3_656 ?
Sn2 K2 K2 129.18(2) . 3_656 ?
Sn1 K2 K2 61.040(11) 5_666 3_656 ?
O1 K2 K1 83.07(5) . 4_456 ?
O2 K2 K1 71.41(4) . 4_456 ?
S5 K2 K1 49.931(15) . 4_456 ?
S2 K2 K1 149.76(2) 7_566 4_456 ?
S3 K2 K1 141.38(2) 7_566 4_456 ?
S3 K2 K1 105.280(19) 5_566 4_456 ?
S3 K2 K1 92.126(18) 5_666 4_456 ?
Sn2 K2 K1 65.750(11) . 4_456 ?
Sn1 K2 K1 123.664(17) 5_666 4_456 ?
K2 K2 K1 105.407(16) 3_656 4_456 ?
O1 K2 K2 35.91(5) . 3_556 ?
O2 K2 K2 99.621(19) . 3_556 ?
S5 K2 K2 101.35(2) . 3_556 ?
S2 K2 K2 88.942(16) 7_566 3_556 ?
S3 K2 K2 52.537(16) 7_566 3_556 ?
S3 K2 K2 47.950(15) 5_566 3_556 ?
S3 K2 K2 145.97(2) 5_666 3_556 ?
Sn2 K2 K2 126.82(2) . 3_556 ?
Sn1 K2 K2 120.058(12) 5_666 3_556 ?
K2 K2 K2 102.57(2) 3_656 3_556 ?
K1 K2 K2 116.247(14) 4_456 3_556 ?
O1 K2 H1 14.4(4) . . ?
O2 K2 H1 81.0(7) . . ?
S5 K2 H1 76.7(4) . . ?
S2 K2 H1 133.1(7) 7_566 . ?
S3 K2 H1 85.6(4) 7_566 . ?
S3 K2 H1 64.3(7) 5_566 . ?
S3 K2 H1 150.7(7) 5_666 . ?
Sn2 K2 H1 112.2(5) . . ?
Sn1 K2 H1 163.5(5) 5_666 . ?
K2 K2 H1 111.0(6) 3_656 . ?
K1 K2 H1 71.5(6) 4_456 . ?
K2 K2 H1 45.0(6) 3_556 . ?
K2 O1 K2 108.19(10) 3_556 . ?
K2 O1 H1 112(3) 3_556 . ?
K2 O1 H1 110(3) . . ?
K2 O1 H1 110(3) 3_556 3_556 ?
K2 O1 H1 112(3) . 3_556 ?
H1 O1 H1 105(5) . 3_556 ?
K2 O2 K2 100.38(10) 3_656 . ?
K2 O2 H2 111.2(18) 3_656 . ?
K2 O2 H2 113.1(18) . . ?
K2 O2 H2 113.1(18) 3_656 3_656 ?
K2 O2 H2 111.2(18) . 3_656 ?
H2 O2 H2 108(6) . 3_656 ?

loop_
_geom_bond_atom_site_label_1
_geom_bond_atom_site_label_2
_geom_bond_distance
_geom_bond_site_symmetry_2
_geom_bond_publ_flag
Sn1 S1 2.3029(7) . ?
Sn1 S3 2.4125(6) . ?
Sn1 S2 2.4460(7) 3_655 ?
Sn1 S2 2.4604(6) . ?
Sn1 K2 4.1408(7) 5_666 ?
Sn2 S5 2.4000(6) . ?
Sn2 S4 2.4004(6) 5_666 ?
Sn2 S3 2.4447(6) . ?
Sn2 S5 2.5766(6) 5_566 ?
Sn2 S4 2.5922(6) . ?
Sn2 K2 4.1236(6) . ?
S1 K1 3.1971(9) 1_455 ?
S1 K1 3.4037(9) 4_456 ?
S2 K2 3.2398(9) 7_565 ?
S2 K1 3.3261(8) 3_655 ?
S3 K2 3.3255(8) 7_565 ?
S3 K2 3.5547(9) 5_566 ?
S3 K2 3.5705(9) 5_666 ?
S4 K1 3.1841(8) . ?
S4 K1 3.3166(8) 4_456 ?
S5 K2 3.2347(8) . ?
S5 K1 3.3467(8) 4_456 ?
S5 K1 3.3817(8) 1_455 ?
K1 K1 3.9766(6) 4_456 ?
K1 K1 3.9766(6) 4_556 ?
K1 K2 4.3345(8) 4_556 ?
K2 O1 2.7184(17) . ?
K2 O2 2.801(2) . ?
K2 K2 4.3029(12) 3_656 ?
K2 K2 4.4037(13) 3_556 ?
K2 H1 3.09(3) . ?
O1 H1 0.816(10) . ?
O1 H1 0.816(10) 3_556 ?
O2 H2 0.832(10) . ?
O2 H2 0.832(10) 3_656 ?

loop_
_geom_hbond_atom_site_label_D
_geom_hbond_atom_site_label_H
_geom_hbond_atom_site_label_A
_geom_hbond_distance_DH
_geom_hbond_distance_HA
_geom_hbond_distance_DA
_geom_hbond_angle_DHA
_geom_hbond_site_symmetry_A
_geom_hbond_publ_flag
O1 H1 S1 0.816(10) 2.627(12) 3.4309(15) 169(4) 4_456 yes
O2 H2 S1 0.832(10) 2.577(14) 3.3910(15) 166(4) 2 yes
